data_7155998
loop_
_publ_author_name
'Wang, Xinchang'
'Peng, Pixian'
'Xuan, Wei'
'Wang, Yu'
'Zhuang, Yongbin'
'Tian, Zhongqun'
'Cao, Xiaoyu'

_publ_section_title
;
 Narcissistic chiral self-sorting of molecular face-rotating polyhedra.
;
_journal_issue 1
_journal_name_full 'Organic &amp; biomolecular chemistry'
_journal_page_first 34
_journal_page_last 37
_journal_paper_doi 10.1039/c7ob02727c
_journal_volume 16
_journal_year 2017
_chemical_formula_moiety 'C252 H324 N12'
_chemical_formula_sum 'C252 H324 N12'
_chemical_formula_weight 3521.21
_chemical_melting_point ?
_chemical_name_common FRP-7
_space_group_crystal_system trigonal
_space_group_IT_number 147
_space_group_name_Hall '-P 3'
_space_group_name_H-M_alt 'P -3'
_symmetry_space_group_name_Hall '-P 3'
_symmetry_space_group_name_H-M 'P -3'
_atom_sites_solution_hydrogens geom
_atom_sites_solution_primary direct
_atom_sites_solution_secondary difmap
_audit_creation_date 2017-07-14
_audit_creation_method
;
Olex2 1.2
(compiled 2017.03.02 svn.r3394 for OlexSys, GUI svn.r5337)
;
_audit_update_record
;
2017-10-05 deposited with the CCDC.
2017-11-20 downloaded from the CCDC.
;
_cell_angle_alpha 90
_cell_angle_beta 90
_cell_angle_gamma 120
_cell_formula_units_Z 2
_cell_length_a 27.8827(6)
_cell_length_b 27.8827(6)
_cell_length_c 25.2681(5)
_cell_measurement_reflns_used 16658
_cell_measurement_temperature 150.00(10)
_cell_measurement_theta_max 71.5430
_cell_measurement_theta_min 4.6980
_cell_volume 17012.7(6)
_computing_cell_refinement 'CrysAlisPro 1.171.38.43 (Rigaku OD, 2015)'
_computing_data_collection 'CrysAlisPro 1.171.38.43 (Rigaku OD, 2015)'
_computing_data_reduction 'CrysAlisPro 1.171.38.43 (Rigaku OD, 2015)'
_computing_molecular_graphics 'Olex2 (Dolomanov et al., 2009)'
_computing_publication_material 'Olex2 (Dolomanov et al., 2009)'
_computing_structure_refinement 'ShelXL (Sheldrick, 2015)'
_computing_structure_solution 'ShelXS (Sheldrick, 2008)'
_diffrn_ambient_environment N~2~
_diffrn_ambient_temperature 150.00(10)
_diffrn_detector 'CCD plate'
_diffrn_detector_area_resol_mean 5.2913
_diffrn_detector_type AtlasS2
_diffrn_measured_fraction_theta_full 0.991
_diffrn_measured_fraction_theta_max 0.983
_diffrn_measurement_details
;
List of Runs (angles in degrees, time in seconds):

  # Type    Start    End  Width  t~exp~   \w     \q     \k     \f   Frames
#--------------------------------------------------------------------------
  1  \w    -60.00  35.00   1.00   10.00    --  -40.84  37.00-180.00   95
  2  \w    -70.00  33.00   1.00   10.00    --  -40.84  57.00 -60.00  103
  3  \w   -113.00 -14.00   1.00   10.00    --  -40.84 -43.00   9.00   99
  4  \w    102.00 177.00   1.00   32.50    --  108.22 125.00-120.00   75
  5  \w     33.00 122.00   1.00   32.50    --  108.22-125.00 120.00   89
  6  \w     98.00 174.00   1.00   32.50    --  108.22  45.00 -60.00   76
  7  \w    137.00 178.00   1.00   32.50    --  108.22  61.00 -30.00   41
  8  \w     78.00 116.00   1.00   32.50    --  108.22  61.00 -30.00   38
  9  \w     32.00 109.00   1.00   32.50    --  108.22 -94.00-180.00   77
 10  \w     51.00 170.00   1.00   32.50    --  108.22 -15.00 -90.00  119
 11  \w     34.00 123.00   1.00   32.50    --  108.22 -45.00-180.00   89
 12  \w     54.00 142.00   1.00   32.50    --  108.22 -77.00 -90.00   88
;
_diffrn_measurement_device 'four-circle diffractometer'
_diffrn_measurement_device_type 'SuperNova, Dual, Cu at zero, AtlasS2'
_diffrn_measurement_method '\w scans'
_diffrn_orient_matrix_type 'CrysAlisPro convention (1999,Acta A55,543-557)'
_diffrn_orient_matrix_UB_11 -0.0600125000
_diffrn_orient_matrix_UB_12 -0.0486386000
_diffrn_orient_matrix_UB_13 0.0028631000
_diffrn_orient_matrix_UB_21 -0.0167314000
_diffrn_orient_matrix_UB_22 0.0361392000
_diffrn_orient_matrix_UB_23 0.0323979000
_diffrn_orient_matrix_UB_31 -0.0137938000
_diffrn_orient_matrix_UB_32 0.0200385000
_diffrn_orient_matrix_UB_33 -0.0515491000
_diffrn_radiation_monochromator mirror
_diffrn_radiation_probe x-ray
_diffrn_radiation_type CuK\a
_diffrn_radiation_wavelength 1.54184
_diffrn_reflns_av_R_equivalents 0.0315
_diffrn_reflns_av_unetI/netI 0.0213
_diffrn_reflns_Laue_measured_fraction_full 0.991
_diffrn_reflns_Laue_measured_fraction_max 0.983
_diffrn_reflns_limit_h_max 27
_diffrn_reflns_limit_h_min -33
_diffrn_reflns_limit_k_max 34
_diffrn_reflns_limit_k_min -25
_diffrn_reflns_limit_l_max 28
_diffrn_reflns_limit_l_min -30
_diffrn_reflns_number 99624
_diffrn_reflns_point_group_measured_fraction_full 0.991
_diffrn_reflns_point_group_measured_fraction_max 0.983
_diffrn_reflns_theta_full 67.684
_diffrn_reflns_theta_max 73.756
_diffrn_reflns_theta_min 3.498
_diffrn_source 'micro-focus sealed X-ray tube'
_diffrn_source_type 'SuperNova (Cu) X-ray Source'
_exptl_absorpt_coefficient_mu 0.293
_exptl_absorpt_correction_T_max 1.00000
_exptl_absorpt_correction_T_min 0.80490
_exptl_absorpt_correction_type multi-scan
_exptl_absorpt_process_details
;
CrysAlisPro 1.171.38.43 (Rigaku Oxford Diffraction, 2015)
Empirical absorption correction using spherical harmonics,
 implemented in SCALE3 ABSPACK scaling algorithm.
;
_exptl_crystal_colour 'clear light colourless'
_exptl_crystal_colour_lustre clear
_exptl_crystal_colour_modifier light
_exptl_crystal_colour_primary colourless
_exptl_crystal_density_diffrn 0.687
_exptl_crystal_density_meas ?
_exptl_crystal_density_method 'not measured'
_exptl_crystal_description block
_exptl_crystal_F_000 3840
_exptl_crystal_size_max 0.3
_exptl_crystal_size_mid 0.2
_exptl_crystal_size_min 0.2
_exptl_transmission_factor_max 'not measured'
_exptl_transmission_factor_min 'not measured'
_refine_diff_density_max 0.431
_refine_diff_density_min -0.314
_refine_diff_density_rms 0.048
_refine_ls_extinction_method none
_refine_ls_goodness_of_fit_ref 1.108
_refine_ls_hydrogen_treatment constr
_refine_ls_matrix_type full
_refine_ls_number_parameters 793
_refine_ls_number_reflns 22555
_refine_ls_number_restraints 0
_refine_ls_restrained_S_all 1.108
_refine_ls_R_factor_all 0.1242
_refine_ls_R_factor_gt 0.0971
_refine_ls_shift/su_max 0.000
_refine_ls_shift/su_mean 0.000
_refine_ls_structure_factor_coef Fsqd
_refine_ls_weighting_details
;
 w=1/[\s^2^(Fo^2^)+(0.2000P)^2^]
 where P=(Fo^2^+2Fc^2^)/3
;
_refine_ls_weighting_scheme calc
_refine_ls_wR_factor_gt 0.2951
_refine_ls_wR_factor_ref 0.3293
_reflns_Friedel_coverage 0.000
_reflns_number_gt 12865
_reflns_number_total 22555
_reflns_threshold_expression 'I > 2\s(I)'
_cod_data_source_file c7ob02727c2.cif
_cod_data_source_block racemic-CHDA-FRP
_cod_depositor_comments
;
The following automatic conversions were performed:

'_chemical_melting_point' value 'not measured' was changed to '?' -
the value is undefined or not given.

'_exptl_crystal_density_meas' value 'not measured' was changed to '?'
- the value is perceived as not measured.

Automatic conversion script
Id: cif_fix_values 4973 2017-02-22 13:04:09Z antanas 

 Adding full bibliography for 7155997--7155998.cif.
;
_cod_original_cell_volume 17012.7(8)
_cod_database_code 7155998
_shelxl_version_number 2013-2
_shelx_space_group_comment
;
The symmetry employed for this shelxl refinement is uniquely defined
by the following loop, which should always be used as a source of
symmetry information in preference to the above space-group names.
They are only intended as comments.
;
_reflns_odcompleteness_completeness 99.98
_reflns_odcompleteness_iscentric 1
_reflns_odcompleteness_theta 66.97
_olex2_refinement_description
;
1. Fixed Uiso
 At 1.2 times of:
  All C(H) groups, All C(H,H) groups
 At 1.5 times of:
  All C(H,H,H) groups
2.a Ternary CH refined with riding coordinates:
 C21(H21), C28(H28), C39(H39), C48(H48)
2.b Secondary CH2 refined with riding coordinates:
 C31(H31A,H31B), C32(H32A,H32B), C35(H35A,H35B), C41(H41A,H41B), C43(H43A,
 H43B), C45(H45A,H45B), C46(H46A,H46B), C51(H51A,H51B), C52(H52A,H52B),
 C53(H53A,H53B), C54(H54A,H54B), C55(H55A,H55B), C60(H60A,H60B), C61(H61A,H61B),
  C62(H62A,H62B), C63(H63A,H63B), C64(H64A,H64B), C65(H65A,H65B), C66(H66A,
 H66B), C67(H67A,H67B), C68(H68A,H68B), C70(H70A,H70B), C71(H71A,H71B),
 C72(H72A,H72B), C75(H75A,H75B), C76(H76A,H76B), C78(H78A,H78B), C80(H80A,H80B),
  C85(H85A,H85B), C89(H89A,H89B), C94(H94A,H94B), C98(H98A,H98B)
2.c Me refined with riding coordinates:
 C74(H74A,H74B,H74C), C83(H83A,H83B,H83C), C86(H86A,H86B,H86C), C87(H87A,H87B,
 H87C), C90(H90A,H90B,H90C), C95(H95A,H95B,H95C), C0AA(H0AA,H0AB,H0AC), C1(H1A,
 H1B,H1C)
2.d Aromatic/amide H refined with riding coordinates:
 C3(H3), C5(H5), C6(H6), C7(H7), C12(H12), C18(H18), C20(H20), C22(H22),
 C33(H33), C36(H36), C44(H44), C47(H47), C56(H56), C57(H57), C59(H59), C69(H69)
;
_olex2_date_sample_data_collection 2017-07-10
_olex2_submission_special_instructions 'No special instructions were received'
_oxdiff_exptl_absorpt_empirical_details
;
Empirical correction (ABSPACK) includes:
- Absorption correction using spherical harmonics
- Frame scaling
;
_oxdiff_exptl_absorpt_empirical_full_max 1.451
_oxdiff_exptl_absorpt_empirical_full_min 0.771

loop_
_space_group_symop_operation_xyz
'x, y, z'
'-y, x-y, z'
'-x+y, -x, z'
'-x, -y, -z'
'y, -x+y, -z'
'x-y, x, -z'

loop_
_atom_site_label
_atom_site_type_symbol
_atom_site_fract_x
_atom_site_fract_y
_atom_site_fract_z
_atom_site_U_iso_or_equiv
_atom_site_adp_type
_atom_site_occupancy
_atom_site_site_symmetry_order
_atom_site_calc_flag
_atom_site_refinement_flags_posn
N1 N 0.78115(8) 0.10435(8) 0.95363(8) 0.0791(5) Uani 1 1 d .
N2 N 0.98104(8) 0.65138(7) 0.93447(8) 0.0769(5) Uani 1 1 d .
C3 C 0.94467(10) 0.54232(9) 0.89048(9) 0.0783(6) Uani 1 1 d .
H3 H 0.9399 0.5428 0.9269 0.094 Uiso 1 1 calc R
C4 C 0.80925(9) 0.19973(9) 0.94084(8) 0.0751(5) Uani 1 1 d .
C5 C 0.82094(10) 0.24878(9) 0.96446(9) 0.0806(6) Uani 1 1 d .
H5 H 0.8120 0.2488 0.9999 0.097 Uiso 1 1 calc R
C6 C 0.78357(9) 0.14731(9) 0.97108(9) 0.0727(5) Uani 1 1 d .
H6 H 0.7687 0.1464 1.0043 0.087 Uiso 1 1 calc R
C7 C 0.82202(11) 0.19976(10) 0.88716(9) 0.0847(6) Uani 1 1 d .
H7 H 0.8146 0.1670 0.8705 0.102 Uiso 1 1 calc R
C8 C 0.96454(11) 0.59117(9) 0.86087(9) 0.0850(6) Uani 1 1 d .
C9 C 0.95318(12) 0.38732(10) 0.66837(10) 0.0876(7) Uani 1 1 d .
C10 C 0.93228(10) 0.49350(9) 0.86540(9) 0.0800(6) Uani 1 1 d .
C11 C 0.84566(12) 0.24885(10) 0.85944(10) 0.0876(7) Uani 1 1 d .
C12 C 0.84578(11) 0.29835(10) 0.93673(9) 0.0858(6) Uani 1 1 d .
H12 H 0.8542 0.3312 0.9539 0.103 Uiso 1 1 calc R
C13 C 0.90800(11) 0.43675(9) 0.89156(9) 0.0813(6) Uani 1 1 d .
N14 N 0.96457(11) 0.38625(11) 0.41981(9) 0.1042(7) Uani 1 1 d .
C15 C 0.85800(11) 0.29899(9) 0.88355(9) 0.0804(6) Uani 1 1 d .
N16 N 1.01795(11) 0.37948(10) 0.51534(9) 0.1000(7) Uani 1 1 d .
C17 C 0.94058(11) 0.49111(9) 0.81171(9) 0.0833(6) Uani 1 1 d .
C18 C 0.97797(11) 0.64406(9) 0.88575(11) 0.0848(6) Uani 1 1 d .
H18 H 0.9845 0.6736 0.8640 0.102 Uiso 1 1 calc R
C19 C 0.88295(11) 0.34328(9) 0.84219(9) 0.0804(6) Uani 1 1 d .
C20 C 0.97319(12) 0.38820(11) 0.61837(10) 0.0925(7) Uani 1 1 d .
H20 H 0.9936 0.4217 0.6006 0.111 Uiso 1 1 calc R
C21 C 0.75452(10) 0.05446(9) 0.98662(10) 0.0826(6) Uani 1 1 d .
H21 H 0.7359 0.0605 1.0166 0.099 Uiso 1 1 calc R
C22 C 0.95745(15) 0.53901(11) 0.78147(11) 0.1084(10) Uani 1 1 d .
H22 H 0.9608 0.5380 0.7449 0.130 Uiso 1 1 calc R
C23 C 0.92419(11) 0.43271(9) 0.79780(9) 0.0817(6) Uani 1 1 d .
C24 C 0.90236(10) 0.40004(9) 0.84406(9) 0.0787(6) Uani 1 1 d .
C25 C 0.90985(13) 0.35090(10) 0.74963(10) 0.0910(7) Uani 1 1 d .
C26 C 0.92927(11) 0.40874(9) 0.75139(9) 0.0848(6) Uani 1 1 d .
C27 C 0.95584(12) 0.43585(10) 0.69827(9) 0.0900(7) Uani 1 1 d .
C28 C 0.99347(9) 0.70597(9) 0.95347(10) 0.0795(6) Uani 1 1 d .
H28 H 0.9986 0.7299 0.9230 0.095 Uiso 1 1 calc R
C29 C 0.86220(15) 0.25589(10) 0.80185(10) 0.1020(9) Uani 1 1 d .
C30 C 0.92326(15) 0.33760(11) 0.69679(10) 0.1023(9) Uani 1 1 d .
C31 C 0.85225(13) 0.42333(10) 0.91660(11) 0.0971(8) Uani 1 1 d .
H31A H 0.8388 0.3899 0.9376 0.117 Uiso 1 1 calc R
H31B H 0.8586 0.4532 0.9405 0.117 Uiso 1 1 calc R
C32 C 0.94898(13) 0.43683(10) 0.93256(9) 0.0942(8) Uani 1 1 d .
H32A H 0.9575 0.4662 0.9578 0.113 Uiso 1 1 calc R
H32B H 0.9305 0.4021 0.9517 0.113 Uiso 1 1 calc R
C33 C 0.98423(15) 0.33760(13) 0.54135(11) 0.1051(9) Uani 1 1 d .
H33 H 0.9718 0.3031 0.5260 0.126 Uiso 1 1 calc R
C34 C 0.88668(13) 0.31820(10) 0.79453(10) 0.0920(7) Uani 1 1 d .
C35 C 1.00324(14) 0.44442(13) 0.91118(11) 0.1015(8) Uani 1 1 d .
H35A H 0.9952 0.4138 0.8877 0.122 Uiso 1 1 calc R
H35B H 1.0210 0.4781 0.8903 0.122 Uiso 1 1 calc R
C36 C 0.96905(15) 0.58769(10) 0.80626(11) 0.1088(10) Uani 1 1 d .
H36 H 0.9803 0.6193 0.7858 0.131 Uiso 1 1 calc R
C37 C 0.96288(15) 0.33908(13) 0.59448(11) 0.1077(9) Uani 1 1 d .
C38 C 0.89540(14) 0.41213(15) 0.42691(12) 0.1097(9) Uani 1 1 d .
C39 C 1.02366(12) 0.40238(13) 0.42085(11) 0.0992(8) Uani 1 1 d .
H39 H 1.0462 0.4420 0.4288 0.119 Uiso 1 1 calc R
C40 C 0.79697(14) 0.34842(14) 0.42478(11) 0.1056(8) Uani 1 1 d .
C41 C 1.01627(14) 0.48387(12) 0.70354(11) 0.1049(9) Uani 1 1 d .
H41A H 1.0331 0.4925 0.6687 0.126 Uiso 1 1 calc R
H41B H 1.0158 0.5164 0.7164 0.126 Uiso 1 1 calc R
C42 C 0.70060(14) 0.30914(15) 0.42621(12) 0.1064(9) Uani 1 1 d .
C43 C 0.95773(12) 0.75707(12) 1.00726(13) 0.1031(9) Uani 1 1 d .
H43A H 0.9614 0.7808 0.9776 0.124 Uiso 1 1 calc R
H43B H 0.9272 0.7527 1.0291 0.124 Uiso 1 1 calc R
C44 C 0.85122(14) 0.35787(14) 0.42484(12) 0.1081(9) Uani 1 1 d .
H44 H 0.8577 0.3283 0.4235 0.130 Uiso 1 1 calc R
C45 C 1.04311(19) 0.44763(14) 0.95269(14) 0.1231(12) Uani 1 1 d .
H45A H 1.0525 0.4795 0.9749 0.148 Uiso 1 1 calc R
H45B H 1.0243 0.4150 0.9749 0.148 Uiso 1 1 calc R
C46 C 0.91960(15) 0.45401(11) 0.66693(11) 0.1030(9) Uani 1 1 d .
H46A H 0.9200 0.4846 0.6855 0.124 Uiso 1 1 calc R
H46B H 0.9364 0.4676 0.6325 0.124 Uiso 1 1 calc R
C47 C 0.95269(14) 0.42348(14) 0.42786(12) 0.1054(9) Uani 1 1 d .
H47 H 0.9811 0.4594 0.4346 0.127 Uiso 1 1 calc R
C48 C 1.03335(13) 0.36877(13) 0.46305(11) 0.0989(8) Uani 1 1 d .
H48 H 1.0100 0.3293 0.4549 0.119 Uiso 1 1 calc R
C49 C 0.72493(14) 0.36745(14) 0.42658(12) 0.1071(9) Uani 1 1 d .
C50 C 0.78593(13) 0.39303(14) 0.42663(13) 0.1079(9) Uani 1 1 d .
C51 C 1.04638(11) 0.73228(12) 0.98685(14) 0.1012(8) Uani 1 1 d .
H51A H 1.0771 0.7360 0.9657 0.121 Uiso 1 1 calc R
H51B H 1.0418 0.7086 1.0168 0.121 Uiso 1 1 calc R
C52 C 0.8090(2) 0.22228(12) 0.76878(11) 0.1301(14) Uani 1 1 d .
H52A H 0.7908 0.1840 0.7804 0.156 Uiso 1 1 calc R
H52B H 0.8195 0.2231 0.7320 0.156 Uiso 1 1 calc R
C53 C 1.05920(13) 0.78953(13) 1.00669(16) 0.1203(11) Uani 1 1 d .
H53A H 1.0926 0.8058 1.0280 0.144 Uiso 1 1 calc R
H53B H 1.0653 0.8137 0.9768 0.144 Uiso 1 1 calc R
C54 C 0.74277(16) 0.28390(14) 0.52597(13) 0.1139(9) Uani 1 1 d .
H54A H 0.7061 0.2796 0.5287 0.137 Uiso 1 1 calc R
H54B H 0.7693 0.3233 0.5260 0.137 Uiso 1 1 calc R
C55 C 0.74694(14) 0.26013(13) 0.47409(15) 0.1146(10) Uani 1 1 d .
H55A H 0.7167 0.2222 0.4717 0.138 Uiso 1 1 calc R
H55B H 0.7813 0.2592 0.4735 0.138 Uiso 1 1 calc R
C56 C 0.88390(16) 0.45639(16) 0.42928(16) 0.1274(12) Uani 1 1 d .
H56 H 0.9131 0.4926 0.4316 0.153 Uiso 1 1 calc R
C57 C 0.9330(2) 0.29055(13) 0.62159(13) 0.1415(16) Uani 1 1 d .
H57 H 0.9256 0.2575 0.6055 0.170 Uiso 1 1 calc R
C58 C 0.74524(14) 0.29263(14) 0.42445(13) 0.1087(9) Uani 1 1 d .
C59 C 0.83039(15) 0.44671(15) 0.42814(16) 0.1266(12) Uani 1 1 d .
H59 H 0.8240 0.4764 0.4284 0.152 Uiso 1 1 calc R
C60 C 1.03936(15) 0.39048(16) 0.36632(12) 0.1190(10) Uani 1 1 d .
H60A H 1.0151 0.3518 0.3574 0.143 Uiso 1 1 calc R
H60B H 1.0344 0.4128 0.3399 0.143 Uiso 1 1 calc R
C61 C 0.86073(17) 0.40967(16) 0.65891(14) 0.1210(10) Uani 1 1 d .
H61A H 0.8430 0.3990 0.6933 0.145 Uiso 1 1 calc R
H61B H 0.8605 0.3775 0.6440 0.145 Uiso 1 1 calc R
C62 C 0.9033(2) 0.23634(16) 0.79316(16) 0.1345(14) Uani 1 1 d .
H62A H 0.9098 0.2364 0.7555 0.161 Uiso 1 1 calc R
H62B H 0.8869 0.1984 0.8055 0.161 Uiso 1 1 calc R
C63 C 1.01104(14) 0.78396(15) 1.03966(16) 0.1250(12) Uani 1 1 d .
H63A H 1.0189 0.8203 1.0515 0.150 Uiso 1 1 calc R
H63B H 1.0064 0.7616 1.0707 0.150 Uiso 1 1 calc R
C64 C 0.76605(19) 0.24378(16) 0.77232(14) 0.1380(14) Uani 1 1 d .
H64A H 0.7623 0.2502 0.8094 0.166 Uiso 1 1 calc R
H64B H 0.7828 0.2796 0.7549 0.166 Uiso 1 1 calc R
C65 C 0.80779(15) 0.41518(16) 0.87807(15) 0.1217(11) Uani 1 1 d .
H65A H 0.7976 0.3822 0.8574 0.146 Uiso 1 1 calc R
H65B H 0.8227 0.4464 0.8539 0.146 Uiso 1 1 calc R
C66 C 1.09890(16) 0.40323(19) 0.36561(15) 0.1357(14) Uani 1 1 d .
H66A H 1.1073 0.3939 0.3312 0.163 Uiso 1 1 calc R
H66B H 1.1234 0.4426 0.3714 0.163 Uiso 1 1 calc R
C67 C 1.09331(14) 0.38291(19) 0.46341(15) 0.1248(11) Uani 1 1 d .
H67A H 1.0986 0.3606 0.4897 0.150 Uiso 1 1 calc R
H67B H 1.1170 0.4216 0.4725 0.150 Uiso 1 1 calc R
C68 C 1.05166(16) 0.47207(18) 0.73980(17) 0.1340(12) Uani 1 1 d .
H68A H 1.0503 0.4382 0.7285 0.161 Uiso 1 1 calc R
H68B H 1.0366 0.4662 0.7753 0.161 Uiso 1 1 calc R
C69 C 0.9134(2) 0.28913(13) 0.67282(13) 0.1448(17) Uani 1 1 d .
H69 H 0.8937 0.2556 0.6906 0.174 Uiso 1 1 calc R
C70 C 0.75574(17) 0.40952(18) 0.9040(2) 0.1502(16) Uani 1 1 d .
H70A H 0.7267 0.3973 0.8776 0.180 Uiso 1 1 calc R
H70B H 0.7433 0.3812 0.9312 0.180 Uiso 1 1 calc R
C71 C 0.8257(2) 0.4246(2) 0.62322(17) 0.1497(16) Uani 1 1 d .
H71A H 0.8249 0.4564 0.6379 0.180 Uiso 1 1 calc R
H71B H 0.7880 0.3939 0.6222 0.180 Uiso 1 1 calc R
C72 C 0.74293(19) 0.2638(2) 0.37159(19) 0.162(2) Uani 1 1 d .
H72A H 0.7080 0.2292 0.3696 0.195 Uiso 1 1 calc R
H72B H 0.7724 0.2549 0.3712 0.195 Uiso 1 1 calc R
C74 C 1.0944(2) 0.4518(2) 0.9338(2) 0.1639(18) Uani 1 1 d .
H74A H 1.0860 0.4200 0.9126 0.246 Uiso 1 1 calc R
H74B H 1.1166 0.4534 0.9635 0.246 Uiso 1 1 calc R
H74C H 1.1143 0.4848 0.9129 0.246 Uiso 1 1 calc R
C75 C 1.1122(2) 0.5190(3) 0.7408(2) 0.1710(19) Uani 1 1 d .
H75A H 1.1289 0.5209 0.7066 0.205 Uiso 1 1 calc R
H75B H 1.1132 0.5538 0.7466 0.205 Uiso 1 1 calc R
C76 C 0.9594(3) 0.2715(3) 0.8212(3) 0.193(3) Uani 1 1 d .
H76A H 0.9722 0.3100 0.8125 0.231 Uiso 1 1 calc R
H76B H 0.9523 0.2676 0.8590 0.231 Uiso 1 1 calc R
C78 C 1.10888(17) 0.3713(2) 0.40745(17) 0.1383(14) Uani 1 1 d .
H78A H 1.1476 0.3815 0.4071 0.166 Uiso 1 1 calc R
H78B H 1.0870 0.3320 0.3998 0.166 Uiso 1 1 calc R
C80 C 0.7489(3) 0.3012(3) 0.3189(2) 0.200(3) Uani 1 1 d .
H80A H 0.7230 0.3146 0.3226 0.240 Uiso 1 1 calc R
H80B H 0.7859 0.3333 0.3191 0.240 Uiso 1 1 calc R
C83 C 0.8495(2) 0.4385(2) 0.56574(19) 0.1632(18) Uani 1 1 d .
H83A H 0.8863 0.4699 0.5666 0.245 Uiso 1 1 calc R
H83B H 0.8263 0.4467 0.5441 0.245 Uiso 1 1 calc R
H83C H 0.8506 0.4072 0.5513 0.245 Uiso 1 1 calc R
C85 C 0.75294(19) 0.2579(2) 0.5746(2) 0.1609(18) Uani 1 1 d .
H85A H 0.7464 0.2741 0.6058 0.193 Uiso 1 1 calc R
H85B H 0.7258 0.2187 0.5747 0.193 Uiso 1 1 calc R
C86 C 0.7637(3) 0.4600(2) 0.9276(3) 0.187(2) Uani 1 1 d .
H86A H 0.7917 0.4719 0.9544 0.281 Uiso 1 1 calc R
H86B H 0.7296 0.4536 0.9431 0.281 Uiso 1 1 calc R
H86C H 0.7752 0.4881 0.9008 0.281 Uiso 1 1 calc R
C87 C 0.8072(3) 0.2638(3) 0.5791(3) 0.201(2) Uani 1 1 d .
H87A H 0.8138 0.2467 0.5492 0.301 Uiso 1 1 calc R
H87B H 0.8092 0.2463 0.6111 0.301 Uiso 1 1 calc R
H87C H 0.8347 0.3024 0.5801 0.301 Uiso 1 1 calc R
C89 C 0.7068(3) 0.2086(2) 0.7496(2) 0.186(2) Uani 1 1 d .
H89A H 0.7094 0.1978 0.7137 0.223 Uiso 1 1 calc R
H89B H 0.6869 0.1751 0.7704 0.223 Uiso 1 1 calc R
C90 C 1.1458(3) 0.5119(4) 0.7825(4) 0.275(5) Uani 1 1 d .
H90A H 1.1301 0.5108 0.8166 0.412 Uiso 1 1 calc R
H90B H 1.1831 0.5425 0.7812 0.412 Uiso 1 1 calc R
H90C H 1.1459 0.4780 0.7765 0.412 Uiso 1 1 calc R
C94 C 1.0060(4) 0.2614(5) 0.8111(4) 0.271(5) Uani 1 1 d .
H94A H 0.9987 0.2280 0.8297 0.325 Uiso 1 1 calc R
H94B H 1.0069 0.2546 0.7736 0.325 Uiso 1 1 calc R
C95 C 0.6743(4) 0.2384(3) 0.7491(3) 0.239(4) Uani 1 1 d .
H95A H 0.6701 0.2479 0.7847 0.359 Uiso 1 1 calc R
H95B H 0.6384 0.2147 0.7340 0.359 Uiso 1 1 calc R
H95C H 0.6935 0.2715 0.7283 0.359 Uiso 1 1 calc R
C98 C 0.7404(4) 0.2764(4) 0.2705(3) 0.254(4) Uani 1 1 d .
H98A H 0.7029 0.2454 0.2684 0.305 Uiso 1 1 calc R
H98B H 0.7656 0.2623 0.2658 0.305 Uiso 1 1 calc R
C0AA C 0.7495(5) 0.3168(5) 0.2276(4) 0.275(5) Uani 1 1 d .
H0AA H 0.7242 0.3304 0.2320 0.413 Uiso 1 1 calc R
H0AB H 0.7433 0.2988 0.1939 0.413 Uiso 1 1 calc R
H0AC H 0.7869 0.3471 0.2294 0.413 Uiso 1 1 calc R
C1 C 1.0580(4) 0.3041(6) 0.8262(7) 0.417(10) Uani 1 1 d .
H1A H 1.0653 0.3378 0.8091 0.625 Uiso 1 1 calc R
H1B H 1.0857 0.2950 0.8161 0.625 Uiso 1 1 calc R
H1C H 1.0589 0.3088 0.8639 0.625 Uiso 1 1 calc R

loop_
_atom_site_aniso_label
_atom_site_aniso_U_11
_atom_site_aniso_U_22
_atom_site_aniso_U_33
_atom_site_aniso_U_23
_atom_site_aniso_U_13
_atom_site_aniso_U_12
N1 0.0789(11) 0.0738(11) 0.0806(11) 0.0217(9) 0.0089(9) 0.0351(9)
N2 0.0753(10) 0.0647(10) 0.0860(13) -0.0034(8) -0.0054(8) 0.0314(8)
C3 0.0944(15) 0.0669(12) 0.0700(12) 0.0031(9) 0.0031(10) 0.0376(11)
C4 0.0797(13) 0.0682(12) 0.0690(12) 0.0132(9) 0.0054(9) 0.0306(10)
C5 0.0940(15) 0.0708(12) 0.0632(11) 0.0102(9) 0.0045(10) 0.0308(11)
C6 0.0722(12) 0.0704(12) 0.0673(11) 0.0134(9) 0.0009(9) 0.0295(10)
C7 0.1099(17) 0.0655(12) 0.0737(13) 0.0109(9) 0.0144(12) 0.0400(12)
C8 0.1064(17) 0.0657(12) 0.0736(13) 0.0041(10) 0.0044(11) 0.0360(12)
C9 0.1123(18) 0.0765(13) 0.0734(13) 0.0134(10) 0.0197(12) 0.0467(13)
C10 0.0921(15) 0.0696(12) 0.0702(12) 0.0096(9) 0.0078(10) 0.0342(11)
C11 0.1121(18) 0.0694(13) 0.0749(13) 0.0131(10) 0.0190(12) 0.0404(12)
C12 0.1099(17) 0.0671(12) 0.0673(12) 0.0063(9) 0.0065(11) 0.0344(12)
C13 0.1037(16) 0.0623(11) 0.0665(12) 0.0082(9) 0.0110(11) 0.0329(11)
N14 0.1134(17) 0.1159(18) 0.0748(13) 0.0206(11) 0.0264(11) 0.0509(15)
C15 0.0980(15) 0.0663(12) 0.0680(12) 0.0094(9) 0.0107(11) 0.0344(11)
N16 0.1191(17) 0.1086(16) 0.0765(12) 0.0105(11) 0.0267(12) 0.0601(14)
C17 0.1064(17) 0.0671(12) 0.0680(12) 0.0066(9) 0.0104(11) 0.0371(12)
C18 0.0952(16) 0.0656(12) 0.0887(16) 0.0066(11) 0.0055(12) 0.0366(11)
C19 0.1039(16) 0.0658(12) 0.0645(12) 0.0100(9) 0.0144(11) 0.0371(11)
C20 0.1144(19) 0.0847(15) 0.0730(14) 0.0138(11) 0.0211(13) 0.0457(14)
C21 0.0835(14) 0.0739(13) 0.0884(15) 0.0235(11) 0.0028(11) 0.0380(11)
C22 0.166(3) 0.0726(14) 0.0710(14) 0.0133(11) 0.0169(16) 0.0475(16)
C23 0.1026(16) 0.0649(11) 0.0681(12) 0.0102(9) 0.0134(11) 0.0349(11)
C24 0.0975(15) 0.0663(12) 0.0670(12) 0.0083(9) 0.0114(10) 0.0370(11)
C25 0.125(2) 0.0690(13) 0.0716(13) 0.0123(10) 0.0263(13) 0.0431(13)
C26 0.1124(18) 0.0673(12) 0.0683(12) 0.0143(9) 0.0187(11) 0.0402(12)
C27 0.1175(19) 0.0717(13) 0.0657(12) 0.0122(10) 0.0205(12) 0.0360(13)
C28 0.0722(12) 0.0638(11) 0.0940(15) -0.0086(10) -0.0120(11) 0.0276(10)
C29 0.157(3) 0.0682(13) 0.0745(14) 0.0157(11) 0.0336(15) 0.0518(16)
C30 0.155(3) 0.0798(15) 0.0743(14) 0.0161(11) 0.0369(15) 0.0609(16)
C31 0.125(2) 0.0694(13) 0.0874(16) 0.0123(11) 0.0340(15) 0.0418(14)
C32 0.140(2) 0.0692(13) 0.0665(13) 0.0071(10) 0.0018(13) 0.0467(14)
C33 0.145(2) 0.1067(19) 0.0780(15) 0.0117(14) 0.0305(16) 0.0732(19)
C34 0.129(2) 0.0674(12) 0.0743(13) 0.0122(10) 0.0252(13) 0.0457(13)
C35 0.120(2) 0.0943(17) 0.0861(16) 0.0032(13) -0.0072(15) 0.0508(16)
C36 0.166(3) 0.0654(13) 0.0835(16) 0.0118(11) 0.0181(16) 0.0492(16)
C37 0.154(3) 0.1028(19) 0.0767(15) 0.0197(13) 0.0396(16) 0.0718(19)
C38 0.108(2) 0.119(2) 0.0923(18) 0.0285(16) 0.0381(15) 0.0495(18)
C39 0.1000(18) 0.0995(18) 0.0853(16) 0.0134(13) 0.0298(13) 0.0403(14)
C40 0.111(2) 0.118(2) 0.0814(16) 0.0052(14) 0.0181(14) 0.0531(18)
C41 0.123(2) 0.0877(16) 0.0767(15) 0.0031(12) 0.0234(15) 0.0323(16)
C42 0.116(2) 0.121(2) 0.0842(17) -0.0053(15) 0.0104(15) 0.0606(19)
C43 0.0933(17) 0.0979(18) 0.123(2) -0.0413(16) -0.0327(15) 0.0515(15)
C44 0.115(2) 0.117(2) 0.0920(18) 0.0090(15) 0.0280(15) 0.0579(19)
C45 0.179(4) 0.104(2) 0.103(2) -0.0163(16) -0.037(2) 0.083(2)
C46 0.161(3) 0.0812(15) 0.0742(14) 0.0075(12) 0.0137(16) 0.0661(18)
C47 0.117(2) 0.107(2) 0.0901(18) 0.0271(15) 0.0410(15) 0.0541(18)
C48 0.1107(19) 0.1089(19) 0.0799(15) 0.0057(13) 0.0248(14) 0.0571(16)
C49 0.124(2) 0.114(2) 0.0885(18) 0.0169(15) 0.0186(15) 0.064(2)
C50 0.105(2) 0.110(2) 0.106(2) 0.0253(16) 0.0276(16) 0.0516(18)
C51 0.0717(14) 0.0911(16) 0.135(2) -0.0239(15) -0.0245(14) 0.0360(13)
C52 0.209(4) 0.0677(14) 0.0685(15) 0.0052(11) 0.0152(19) 0.036(2)
C53 0.0909(18) 0.0869(17) 0.168(3) -0.0413(19) -0.051(2) 0.0329(15)
C54 0.123(2) 0.0955(19) 0.112(2) 0.0218(16) 0.0164(18) 0.0462(17)
C55 0.109(2) 0.0880(18) 0.148(3) -0.0106(18) 0.0100(19) 0.0502(16)
C56 0.118(2) 0.113(2) 0.151(3) 0.050(2) 0.054(2) 0.058(2)
C57 0.243(5) 0.0892(18) 0.094(2) 0.0165(15) 0.069(2) 0.084(2)
C58 0.111(2) 0.113(2) 0.104(2) -0.0124(16) 0.0102(16) 0.0573(18)
C59 0.119(2) 0.111(2) 0.154(3) 0.052(2) 0.048(2) 0.061(2)
C60 0.129(2) 0.125(2) 0.0841(17) 0.0161(16) 0.0379(17) 0.049(2)
C61 0.152(3) 0.135(3) 0.099(2) -0.0026(18) 0.0040(19) 0.089(3)
C62 0.198(4) 0.113(2) 0.116(2) 0.042(2) 0.070(3) 0.096(3)
C63 0.101(2) 0.114(2) 0.159(3) -0.066(2) -0.052(2) 0.0525(18)
C64 0.176(4) 0.112(2) 0.0840(19) -0.0146(17) -0.021(2) 0.041(3)
C65 0.110(2) 0.113(2) 0.129(3) -0.0083(19) 0.019(2) 0.0464(19)
C66 0.124(3) 0.148(3) 0.106(2) 0.001(2) 0.051(2) 0.047(2)
C67 0.107(2) 0.156(3) 0.112(2) -0.017(2) 0.0152(17) 0.065(2)
C68 0.122(3) 0.143(3) 0.120(3) 0.014(2) 0.018(2) 0.053(2)
C69 0.251(5) 0.0801(17) 0.0937(19) 0.0209(14) 0.072(2) 0.075(2)
C70 0.117(3) 0.129(3) 0.187(4) -0.017(3) 0.035(3) 0.049(2)
C71 0.203(4) 0.168(4) 0.126(3) -0.033(3) -0.031(3) 0.129(4)
C72 0.130(3) 0.202(5) 0.147(4) -0.074(3) 0.008(2) 0.077(3)
C74 0.176(4) 0.185(4) 0.173(4) -0.021(3) -0.056(3) 0.121(4)
C75 0.120(3) 0.196(5) 0.155(4) 0.002(3) 0.012(3) 0.048(3)
C76 0.239(7) 0.240(7) 0.191(5) 0.068(5) 0.076(5) 0.189(6)
C78 0.114(2) 0.169(3) 0.132(3) -0.021(3) 0.029(2) 0.070(2)
C80 0.227(6) 0.269(7) 0.114(3) -0.025(4) 0.008(4) 0.131(6)
C83 0.213(5) 0.149(4) 0.135(3) -0.021(3) -0.041(3) 0.097(4)
C85 0.119(3) 0.136(3) 0.195(5) 0.056(3) 0.009(3) 0.039(2)
C86 0.199(5) 0.174(5) 0.218(6) -0.027(4) 0.017(4) 0.115(4)
C87 0.218(7) 0.166(5) 0.203(6) 0.024(4) 0.018(5) 0.085(5)
C89 0.199(5) 0.137(4) 0.147(4) -0.019(3) -0.051(4) 0.029(4)
C90 0.166(6) 0.357(13) 0.274(10) 0.026(9) -0.018(6) 0.111(7)
C94 0.262(10) 0.309(11) 0.301(10) 0.137(9) 0.123(9) 0.188(10)
C95 0.303(10) 0.228(7) 0.219(7) -0.059(6) -0.113(7) 0.158(7)
C98 0.299(10) 0.275(10) 0.158(6) -0.047(6) 0.022(6) 0.120(8)
C0AA 0.354(13) 0.341(13) 0.200(8) 0.017(8) 0.002(8) 0.226(11)
C1 0.161(8) 0.356(17) 0.61(3) 0.081(16) 0.049(11) 0.034(9)

loop_
_atom_type_symbol
_atom_type_description
_atom_type_scat_dispersion_real
_atom_type_scat_dispersion_imag
_atom_type_scat_source
C C 0.0181 0.0091 'International Tables Vol C Tables 4.2.6.8 and 6.1.1.4'
H H 0.0000 0.0000 'International Tables Vol C Tables 4.2.6.8 and 6.1.1.4'
N N 0.0311 0.0180 'International Tables Vol C Tables 4.2.6.8 and 6.1.1.4'

loop_
_geom_angle_atom_site_label_1
_geom_angle_atom_site_label_2
_geom_angle_atom_site_label_3
_geom_angle
_geom_angle_site_symmetry_1
_geom_angle_site_symmetry_3
C6 N1 C21 118.0(2) . .
C18 N2 C28 117.2(2) . .
C10 C3 C8 119.7(2) . .
C5 C4 C6 121.1(2) . .
C5 C4 C7 119.07(19) . .
C7 C4 C6 119.8(2) . .
C4 C5 C12 121.6(2) . .
N1 C6 C4 122.3(2) . .
C11 C7 C4 119.2(2) . .
C3 C8 C18 121.7(2) . .
C36 C8 C3 117.8(2) . .
C36 C8 C18 120.5(2) . .
C20 C9 C27 127.0(2) . .
C20 C9 C30 121.5(2) . .
C30 C9 C27 111.4(2) . .
C3 C10 C13 125.9(2) . .
C3 C10 C17 122.2(2) . .
C17 C10 C13 111.9(2) . .
C7 C11 C15 121.8(2) . .
C7 C11 C29 125.7(2) . .
C15 C11 C29 112.51(19) . .
C15 C12 C5 120.0(2) . .
C10 C13 C24 101.37(17) . .
C10 C13 C31 107.5(2) . .
C10 C13 C32 110.2(2) . .
C24 C13 C31 113.9(2) . .
C24 C13 C32 110.8(2) . .
C31 C13 C32 112.4(2) . .
C47 N14 C39 117.5(3) . .
C11 C15 C19 107.48(19) . .
C12 C15 C11 118.2(2) . .
C12 C15 C19 134.3(2) . .
C33 N16 C48 116.2(3) . .
C10 C17 C22 118.3(2) . .
C10 C17 C23 108.37(19) . .
C22 C17 C23 133.2(2) . .
N2 C18 C8 123.4(2) . .
C24 C19 C15 132.0(2) . .
C24 C19 C34 120.30(19) . .
C34 C19 C15 107.68(19) . .
C9 C20 C37 119.9(2) . .
N1 C21 C28 108.90(19) . 3_665
N1 C21 C43 108.7(2) . 3_665
C28 C21 C43 110.3(2) 3_665 3_665
C36 C22 C17 119.5(2) . .
C24 C23 C17 107.75(19) . .
C26 C23 C17 132.2(2) . .
C26 C23 C24 120.0(2) . .
C19 C24 C13 129.51(19) . .
C19 C24 C23 120.0(2) . .
C23 C24 C13 110.39(18) . .
C26 C25 C30 108.13(19) . .
C34 C25 C26 120.3(2) . .
C34 C25 C30 131.4(2) . .
C23 C26 C25 119.9(2) . .
C23 C26 C27 129.8(2) . .
C25 C26 C27 110.3(2) . .
C9 C27 C26 101.50(18) . .
C9 C27 C41 111.1(2) . .
C9 C27 C46 106.7(2) . .
C26 C27 C41 113.5(2) . .
C26 C27 C46 111.9(2) . .
C41 C27 C46 111.5(2) . .
N2 C28 C21 109.34(18) . 2_655
N2 C28 C51 110.5(2) . .
C21 C28 C51 109.5(2) 2_655 .
C11 C29 C34 101.45(19) . .
C11 C29 C52 107.7(3) . .
C11 C29 C62 109.3(3) . .
C34 C29 C52 111.9(3) . .
C62 C29 C34 113.9(3) . .
C62 C29 C52 111.9(3) . .
C9 C30 C25 108.2(2) . .
C69 C30 C9 118.2(2) . .
C69 C30 C25 133.6(2) . .
C65 C31 C13 115.3(2) . .
C35 C32 C13 116.6(2) . .
N16 C33 C37 125.0(3) . .
C19 C34 C29 110.83(19) . .
C25 C34 C19 119.4(2) . .
C25 C34 C29 129.7(2) . .
C45 C35 C32 114.6(3) . .
C22 C36 C8 122.3(2) . .
C20 C37 C33 122.3(3) . .
C57 C37 C20 118.8(2) . .
C57 C37 C33 118.8(3) . .
C44 C38 C47 120.7(3) . .
C44 C38 C56 118.8(3) . .
C56 C38 C47 120.4(3) . .
N14 C39 C48 109.8(2) . .
N14 C39 C60 108.3(3) . .
C48 C39 C60 109.7(3) . .
C44 C40 C50 121.4(3) . .
C44 C40 C58 125.6(3) . .
C50 C40 C58 112.9(3) . .
C68 C41 C27 114.5(3) . .
C49 C42 C49 120.2(3) 3_665 .
C49 C42 C58 129.2(3) 3_665 .
C49 C42 C58 110.6(3) . .
C63 C43 C21 110.3(2) . 2_655
C38 C44 C40 119.3(3) . .
C74 C45 C35 116.4(3) . .
C61 C46 C27 115.1(2) . .
N14 C47 C38 121.9(3) . .
N16 C48 C39 110.1(2) . .
N16 C48 C67 109.8(3) . .
C67 C48 C39 110.8(3) . .
C42 C49 C42 119.7(3) 2_655 .
C42 C49 C50 131.0(3) 2_655 .
C42 C49 C50 109.2(3) . .
C40 C50 C49 106.1(3) . .
C59 C50 C40 118.5(3) . .
C59 C50 C49 135.4(3) . .
C28 C51 C53 110.2(2) . .
C29 C52 C64 114.6(2) . .
C63 C53 C51 109.8(3) . .
C55 C54 C85 114.9(4) . .
C54 C55 C58 114.5(3) . .
C59 C56 C38 121.4(4) . .
C37 C57 C69 121.9(3) . .
C40 C58 C42 101.1(3) . .
C40 C58 C55 107.7(3) . .
C40 C58 C72 108.2(3) . .
C42 C58 C55 114.6(3) . .
C42 C58 C72 110.7(3) . .
C72 C58 C55 113.4(3) . .
C56 C59 C50 120.5(3) . .
C66 C60 C39 111.0(3) . .
C46 C61 C71 116.1(3) . .
C29 C62 C76 114.5(3) . .
C53 C63 C43 110.5(3) . .
C89 C64 C52 120.5(4) . .
C31 C65 C70 114.0(3) . .
C78 C66 C60 111.1(3) . .
C48 C67 C78 109.0(3) . .
C41 C68 C75 112.8(4) . .
C30 C69 C57 119.7(3) . .
C86 C70 C65 113.7(4) . .
C61 C71 C83 111.3(4) . .
C58 C72 C80 113.9(4) . .
C90 C75 C68 113.4(6) . .
C94 C76 C62 120.5(7) . .
C66 C78 C67 111.3(3) . .
C98 C80 C72 117.9(7) . .
C87 C85 C54 116.4(4) . .
C95 C89 C64 113.6(5) . .
C1 C94 C76 115.3(12) . .
C80 C98 C0AA 110.4(9) . .

loop_
_geom_bond_atom_site_label_1
_geom_bond_atom_site_label_2
_geom_bond_distance
_geom_bond_site_symmetry_2
N1 C6 1.246(3) .
N1 C21 1.466(3) .
N2 C18 1.244(3) .
N2 C28 1.463(3) .
C3 C8 1.402(3) .
C3 C10 1.380(3) .
C4 C5 1.374(3) .
C4 C6 1.479(3) .
C4 C7 1.402(3) .
C5 C12 1.387(3) .
C7 C11 1.377(3) .
C8 C18 1.469(3) .
C8 C36 1.393(4) .
C9 C20 1.376(3) .
C9 C27 1.519(4) .
C9 C30 1.406(3) .
C10 C13 1.526(3) .
C10 C17 1.383(3) .
C11 C15 1.401(3) .
C11 C29 1.509(3) .
C12 C15 1.384(3) .
C13 C24 1.534(3) .
C13 C31 1.541(4) .
C13 C32 1.541(4) .
N14 C39 1.475(4) .
N14 C47 1.254(4) .
C15 C19 1.497(3) .
N16 C33 1.258(4) .
N16 C48 1.466(3) .
C17 C22 1.400(3) .
C17 C23 1.497(3) .
C19 C24 1.394(3) .
C19 C34 1.422(3) .
C20 C37 1.389(4) .
C21 C28 1.515(4) 3_665
C21 C43 1.541(4) 3_665
C22 C36 1.378(4) .
C23 C24 1.418(3) .
C23 C26 1.392(3) .
C25 C26 1.422(3) .
C25 C30 1.483(3) .
C25 C34 1.395(3) .
C26 C27 1.537(3) .
C27 C41 1.547(4) .
C27 C46 1.554(4) .
C28 C21 1.515(4) 2_655
C28 C51 1.531(3) .
C29 C34 1.527(3) .
C29 C52 1.544(5) .
C29 C62 1.510(5) .
C30 C69 1.377(4) .
C31 C65 1.502(5) .
C32 C35 1.518(4) .
C33 C37 1.478(4) .
C35 C45 1.498(4) .
C37 C57 1.366(4) .
C38 C44 1.395(5) .
C38 C47 1.465(5) .
C38 C56 1.423(5) .
C39 C48 1.530(4) .
C39 C60 1.531(4) .
C40 C44 1.400(5) .
C40 C50 1.424(5) .
C40 C58 1.502(5) .
C41 C68 1.499(5) .
C42 C49 1.410(5) 3_665
C42 C49 1.414(5) .
C42 C58 1.528(5) .
C43 C21 1.541(4) 2_655
C43 C63 1.526(4) .
C45 C74 1.455(6) .
C46 C61 1.495(5) .
C48 C67 1.514(5) .
C49 C42 1.410(5) 2_655
C49 C50 1.479(5) .
C50 C59 1.387(5) .
C51 C53 1.535(4) .
C52 C64 1.589(6) .
C53 C63 1.521(5) .
C54 C55 1.499(5) .
C54 C85 1.524(6) .
C55 C58 1.562(5) .
C56 C59 1.378(5) .
C57 C69 1.399(4) .
C58 C72 1.544(5) .
C60 C66 1.514(5) .
C61 C71 1.533(5) .
C62 C76 1.541(8) .
C64 C89 1.549(7) .
C65 C70 1.527(5) .
C66 C78 1.495(6) .
C67 C78 1.560(5) .
C68 C75 1.534(6) .
C70 C86 1.438(6) .
C71 C83 1.563(7) .
C72 C80 1.647(8) .
C75 C90 1.484(9) .
C76 C94 1.484(9) .
C80 C98 1.366(8) .
C85 C87 1.442(8) .
C89 C95 1.504(9) .
C94 C1 1.393(14) .
C98 C0AA 1.488(11) .

loop_
_smtbx_masks_void_nr
_smtbx_masks_void_average_x
_smtbx_masks_void_average_y
_smtbx_masks_void_average_z
_smtbx_masks_void_volume
_smtbx_masks_void_count_electrons
1 -0.804 -0.601 -0.732 7702.9 1593.5
2 0.333 0.667 0.374 60.2 0.0
3 0.333 0.667 0.195 13.2 0.0
4 0.667 0.333 0.626 60.2 0.0
5 0.667 0.333 0.805 13.2 0.0
